data_2313010
loop_
_publ_author_name
'Salazar, Jacob K.'
'Kaduk, James A.'
'Dosen, Anja'
'Blanton, Thomas N.'

_publ_section_title
;
 Crystal structure of clofarabine (form I),
 C<sub>10</sub>H<sub>11</sub>ClFN<sub>5</sub>O<sub>3</sub>, from
 synchrotron power diffraction data and density functional theory
 calculations.
;
_journal_coeditor_code HB8221
_journal_issue 'Pt 7'
_journal_name_full 'Acta crystallographica. Section E, Crystallographic communications'
_journal_page_first 883
_journal_page_last 887
_journal_paper_doi 10.1107/S2056989026006584
_journal_volume 82
_journal_year 2026
_chemical_formula_iupac 'C10 H11 Cl F N5 O3'
_chemical_formula_moiety 'C10 H11 Cl F N5 O3'
_chemical_formula_sum 'C10 H11 Cl F N5 O3'
_chemical_formula_weight 303.68
_chemical_name_common
;
Clofarabine (form I)
;
_chemical_name_systematic
;
2-Chloro-9-(2-deoxy-2-fluoro-\b-D-arabinofuranosyl)-9<i>H</i>-purin-6-amine
;
_space_group_IT_number 19
_space_group_name_Hall 'P 2ac 2ab'
_space_group_name_H-M_alt 'P 21 21 21'
_symmetry_cell_setting orthorhombic
_audit_creation_method 'created in GSAS-II'
_cell_angle_alpha 90
_cell_angle_beta 90
_cell_angle_gamma 90
_cell_formula_units_Z 4
_cell_length_a 5.067481(12)
_cell_length_b 10.79402(2)
_cell_length_c 22.34124(5)
_cell_measurement_temperature 295
_cell_volume 1222.032(5)
_computing_molecular_graphics
;
DIAMOND (Brandenburg & Putz, 2025)
;
_computing_structure_refinement
;
<i>GSAS-II</i> (Toby & Von Dreele, 2013)
;
_diffrn_ambient_temperature 295
_diffrn_measurement_device_type '11-BM, APS'
_diffrn_radiation_probe x-ray
_diffrn_radiation_type synchrotron
_diffrn_radiation_wavelength 0.46873
_exptl_absorpt_coefficient_mu 0.04
_exptl_crystal_density_diffrn 1.6506
_pd_block_id 2026-04-29T09:10|clofarabine|noname|APS11BM
_pd_calc_method 'Rietveld Refinement'
_pd_meas_2theta_range_inc 0.00100
_pd_meas_2theta_range_max 49.99500
_pd_meas_2theta_range_min 0.51000
_pd_meas_number_of_points 49486
_pd_meas_scan_method step
_pd_phase_name clofarabine
_pd_proc_info_datetime 2026-04-29T09:10
_pd_proc_ls_background_function
;
Background function: "chebyschev-1" function with 6 terms:
    42.46(6), -8.82(9), -9.57(8), 2.83(8), -1.00(7), 2.56(7),
  Background peak parameters: pos, int, sig, gam:
    5.889(10), 4.22(8)e3, 4.12(15)e3, 0.100,
;
_pd_proc_ls_pref_orient_corr
;
Simple spherical harmonic correction Order = 2
    Coefficients:  0:0:C(2,0) = -0.2134(29); 0:0:C(2,2) = 0.199(4);
;
_pd_proc_ls_profile_function
;
Finger-Cox-Jephcoat function parameters U, V, W, X, Y, SH/L:
  peak variance(Gauss) = Utan(Th)^2^+Vtan(Th)+W:
  peak HW(Lorentz) = X/cos(Th)+Ytan(Th); SH/L = S/L+H/L
  U, V, W in (centideg)^2^, X & Y in centideg
    1.163, -0.126, 0.063, 0.000, 0.000, 0.002,
;
_pd_proc_ls_prof_R_factor 0.07206
_pd_proc_ls_prof_wR_expected 0.04064
_pd_proc_ls_prof_wR_factor 0.08495
_pd_spec_mounting 'Kapton capillary'
_pd_spec_mount_mode transmission
_pd_spec_shape cylinder
_pd_spec_size_axial 2.0
_pd_spec_size_equat 1.5
_pd_spec_size_thick 1.5
_refine_diff_density_max 0.488
_refine_diff_density_min -0.589
_refine_ls_goodness_of_fit_all 2.107
_refine_ls_matrix_type full
_refine_ls_number_constraints 16
_refine_ls_number_parameters 92
_refine_ls_number_restraints 56
_refine_ls_shift/su_max 13.1473
_refine_ls_shift/su_mean 0.4680
_refine_ls_weighting_scheme sigma
_refine_ls_wR_factor_obs 0.08558
_reflns_number_total 1609
_cod_data_source_file hb8221.cif
_cod_data_source_block clofarabine
_cod_original_cell_volume 1222.032(6)
_cod_database_code 2313010

loop_
_space_group_symop_id
_space_group_symop_operation_xyz
1 x,y,z
2 1/2+x,1/2-y,-z
3 -x,1/2+y,1/2-z
4 1/2-x,-y,1/2+z

loop_
_atom_site_type_symbol
_atom_site_label
_atom_site_fract_x
_atom_site_fract_y
_atom_site_fract_z
_atom_site_U_iso_or_equiv
_atom_site_adp_type
_atom_site_occupancy
_atom_site_site_symmetry_multiplicity
Cl Cl1 0.0189(2) 0.16598(9) 0.02919(5) 0.0491 Uani 1.0000 4
F F2 0.8827(3) 0.21882(16) 0.24051(9) 0.0404(4) Uiso 1.0000 4
O O3 0.3887(4) 0.0218(2) 0.29218(10) 0.0404(4) Uiso 1.0000 4
O O4 0.8336(4) 0.1997(2) 0.38062(10) 0.0404(4) Uiso 1.0000 4
O O5 0.7624(5) -0.1464(2) 0.33800(11) 0.0543(8) Uiso 1.0000 4
N N6 0.5950(5) 0.0280(2) 0.19828(9) 0.0276(3) Uiso 1.0000 4
N N7 0.8275(5) -0.1145(2) 0.14655(11) 0.0276(3) Uiso 1.0000 4
N N8 0.3110(5) 0.1027(2) 0.11892(10) 0.0276(3) Uiso 1.0000 4
N N9 0.3786(5) -0.0051(2) 0.02505(9) 0.0276(3) Uiso 1.0000 4
N N10 0.7125(5) -0.1486(2) 0.01227(11) 0.0276(3) Uiso 1.0000 4
C C11 0.4845(5) 0.1019(2) 0.24741(11) 0.0404(4) Uiso 1.0000 4
C C12 0.7673(5) 0.1167(3) 0.33294(12) 0.0404(4) Uiso 1.0000 4
C C13 0.6750(5) 0.1895(2) 0.27873(12) 0.0404(4) Uiso 1.0000 4
C C14 0.5214(6) 0.0417(3) 0.34917(13) 0.0404(4) Uiso 1.0000 4
C C15 0.5802(7) -0.0816(3) 0.37589(16) 0.0543(8) Uiso 1.0000 4
C C16 0.5031(5) 0.0297(3) 0.14087(9) 0.0276(3) Uiso 1.0000 4
C C17 0.7914(6) -0.0585(3) 0.19924(11) 0.0276(3) Uiso 1.0000 4
C C18 0.6444(6) -0.0584(3) 0.11009(10) 0.0276(3) Uiso 1.0000 4
C C19 0.5783(6) -0.0731(3) 0.04870(10) 0.0276(3) Uiso 1.0000 4
C C20 0.2718(6) 0.0791(3) 0.06104(11) 0.0276(3) Uiso 1.0000 4
H H21 0.30900 0.14393 0.23107 0.0526 Uiso 1.0000 4
H H22 0.93174 0.06037 0.32382 0.0526 Uiso 1.0000 4
H H23 0.57838 0.27853 0.28915 0.0526 Uiso 1.0000 4
H H24 0.38326 0.09796 0.37362 0.0526 Uiso 1.0000 4
H H25 0.40893 -0.13251 0.38656 0.0706 Uiso 1.0000 4
H H26 0.68813 -0.06089 0.41746 0.0706 Uiso 1.0000 4
H H27 0.89907 -0.08325 0.23913 0.0358 Uiso 1.0000 4
H H28 0.97473 0.25980 0.36946 0.0526 Uiso 1.0000 4
H H29 0.75868 -0.23048 0.35566 0.0706 Uiso 1.0000 4
H H30 0.66866 -0.15293 -0.03273 0.0358 Uiso 1.0000 4
H H31 0.82978 -0.21654 0.02850 0.0358 Uiso 1.0000 4

loop_
_atom_site_aniso_label
_atom_site_aniso_U_11
_atom_site_aniso_U_22
_atom_site_aniso_U_33
_atom_site_aniso_U_12
_atom_site_aniso_U_13
_atom_site_aniso_U_23
Cl1 0.0463(9) 0.0535(9) 0.0474(10) 0.0085(15) -0.0268(15) 0.0218(16)

loop_
_atom_type_symbol
_atom_type_number_in_cell
_atom_type_scat_Cromer_Mann_a1
_atom_type_scat_Cromer_Mann_a2
_atom_type_scat_Cromer_Mann_a3
_atom_type_scat_Cromer_Mann_a4
_atom_type_scat_Cromer_Mann_b1
_atom_type_scat_Cromer_Mann_b2
_atom_type_scat_Cromer_Mann_b3
_atom_type_scat_Cromer_Mann_b4
_atom_type_scat_Cromer_Mann_c
_atom_type_scat_dispersion_source
_atom_type_scat_length_neutron
_atom_type_scat_dispersion_real
_atom_type_scat_dispersion_imag
_atom_type_scat_source
C 40 2.31 1.02 1.5886 0.865 20.8439 10.2075 0.5687 51.6512 0.2156 https://raw.githubusercontent.com/AdvancedPhotonSource/GSAS-II/refs/heads/main/GSASII/atmdata.py 0.6648 0.000 0.000 https://raw.githubusercontent.com/AdvancedPhotonSource/GSAS-II/refs/heads/main/GSASII/atmdata.py
H 44 0.493 0.3229 0.1402 0.0408 10.5109 26.1257 3.1424 57.7997 0.003 https://raw.githubusercontent.com/AdvancedPhotonSource/GSAS-II/refs/heads/main/GSASII/atmdata.py -0.374 0.000 0.000 https://raw.githubusercontent.com/AdvancedPhotonSource/GSAS-II/refs/heads/main/GSASII/atmdata.py
Cl 4 11.4604 7.1964 6.2556 1.6455 0.0104 1.1662 18.5194 47.7784 -9.5574 https://raw.githubusercontent.com/AdvancedPhotonSource/GSAS-II/refs/heads/main/GSASII/atmdata.py 0.9579 0.055 0.053 https://raw.githubusercontent.com/AdvancedPhotonSource/GSAS-II/refs/heads/main/GSASII/atmdata.py
F 4 3.5392 2.6412 1.517 1.0243 10.2825 4.2944 0.2615 26.1476 0.2776 https://raw.githubusercontent.com/AdvancedPhotonSource/GSAS-II/refs/heads/main/GSASII/atmdata.py 0.5654 0.003 0.003 https://raw.githubusercontent.com/AdvancedPhotonSource/GSAS-II/refs/heads/main/GSASII/atmdata.py
N 20 12.2126 3.1322 2.0125 1.1663 0.0057 9.8933 28.9975 0.5826 -11.529 https://raw.githubusercontent.com/AdvancedPhotonSource/GSAS-II/refs/heads/main/GSASII/atmdata.py 0.936 0.000 0.001 https://raw.githubusercontent.com/AdvancedPhotonSource/GSAS-II/refs/heads/main/GSASII/atmdata.py
O 12 3.0485 2.2868 1.5463 0.867 13.2771 5.7011 0.3239 32.9089 0.2508 https://raw.githubusercontent.com/AdvancedPhotonSource/GSAS-II/refs/heads/main/GSASII/atmdata.py 0.5804 0.002 0.002 https://raw.githubusercontent.com/AdvancedPhotonSource/GSAS-II/refs/heads/main/GSASII/atmdata.py

loop_
_geom_angle_atom_site_label_1
_geom_angle_atom_site_label_2
_geom_angle_atom_site_label_3
_geom_angle_site_symmetry_1
_geom_angle_site_symmetry_2
_geom_angle_site_symmetry_3
_geom_angle
_geom_angle_publ_flag
C11 O3 C14 1_555 1_555 1_555 111.81(18) yes
C12 O4 H28 1_555 1_555 1_555 112.9(2) yes
C15 O5 H29 1_555 1_555 1_555 101.5(3) yes
C11 N6 C16 1_555 1_555 1_555 124.40(19) yes
C11 N6 C17 1_555 1_555 1_555 129.7(2) yes
C16 N6 C17 1_555 1_555 1_555 105.86(14) yes
C17 N7 C18 1_555 1_555 1_555 103.30(17) yes
C16 N8 C20 1_555 1_555 1_555 110.43(17) yes
C19 N9 C20 1_555 1_555 1_555 115.96(16) yes
C19 N10 H30 1_555 1_555 1_555 120.8(2) yes
C19 N10 H31 1_555 1_555 1_555 121.5(2) yes
H30 N10 H31 1_555 1_555 1_555 116.3(2) yes
O3 C11 N6 1_555 1_555 1_555 109.2(2) yes
O3 C11 C13 1_555 1_555 1_555 105.89(15) yes
N6 C11 C13 1_555 1_555 1_555 116.1(2) yes
O3 C11 H21 1_555 1_555 1_555 102.6(3) yes
N6 C11 H21 1_555 1_555 1_555 107.12(19) yes
C13 C11 H21 1_555 1_555 1_555 115.0(2) yes
O4 C12 C13 1_555 1_555 1_555 110.0(2) yes
O4 C12 C14 1_555 1_555 1_555 110.2(3) yes
C13 C12 C14 1_555 1_555 1_555 102.26(17) yes
O4 C12 H22 1_555 1_555 1_555 108.7(2) yes
C13 C12 H22 1_555 1_555 1_555 112.9(3) yes
C14 C12 H22 1_555 1_555 1_555 112.7(3) yes
F2 C13 C11 1_555 1_555 1_555 109.8(2) yes
F2 C13 C12 1_555 1_555 1_555 112.0(2) yes
C11 C13 C12 1_555 1_555 1_555 103.89(15) yes
F2 C13 H23 1_555 1_555 1_555 105.51(19) yes
C11 C13 H23 1_555 1_555 1_555 110.9(2) yes
C12 C13 H23 1_555 1_555 1_555 114.8(2) yes
O3 C14 C12 1_555 1_555 1_555 104.3(2) yes
O3 C14 C15 1_555 1_555 1_555 108.1(3) yes
C12 C14 C15 1_555 1_555 1_555 113.9(3) yes
O3 C14 H24 1_555 1_555 1_555 103.1(2) yes
C12 C14 H24 1_555 1_555 1_555 110.6(3) yes
C15 C14 H24 1_555 1_555 1_555 115.5(3) yes
O5 C15 C14 1_555 1_555 1_555 109.2(3) yes
O5 C15 H25 1_555 1_555 1_555 114.1(3) yes
C14 C15 H25 1_555 1_555 1_555 113.1(3) yes
O5 C15 H26 1_555 1_555 1_555 106.1(3) yes
C14 C15 H26 1_555 1_555 1_555 104.9(3) yes
H25 C15 H26 1_555 1_555 1_555 108.9(3) yes
N6 C16 N8 1_555 1_555 1_555 126.72(15) yes
N6 C16 C18 1_555 1_555 1_555 106.42(13) yes
N8 C16 C18 1_555 1_555 1_555 126.86(15) yes
N6 C17 N7 1_555 1_555 1_555 113.30(17) yes
N6 C17 H27 1_555 1_555 1_555 123.5(2) yes
N7 C17 H27 1_555 1_555 1_555 123.1(3) yes
N7 C18 C16 1_555 1_555 1_555 111.09(15) yes
N7 C18 C19 1_555 1_555 1_555 132.98(18) yes
C16 C18 C19 1_555 1_555 1_555 115.92(15) yes
N9 C19 N10 1_555 1_555 1_555 118.15(19) yes
N9 C19 C18 1_555 1_555 1_555 119.43(17) yes
N10 C19 C18 1_555 1_555 1_555 122.37(19) yes
Cl1 C20 N8 1_555 1_555 1_555 113.75(17) yes
Cl1 C20 N9 1_555 1_555 1_555 114.91(16) yes
N8 C20 N9 1_555 1_555 1_555 131.13(19) yes

loop_
_geom_bond_atom_site_label_1
_geom_bond_atom_site_label_2
_geom_bond_site_symmetry_1
_geom_bond_site_symmetry_2
_geom_bond_distance
_geom_bond_publ_flag
Cl1 C20 1_555 1_555 1.740(2) yes
F2 C13 1_555 1_555 1.392(2) yes
O3 C11 1_555 1_555 1.408(3) yes
O3 C14 1_555 1_555 1.456(3) yes
O4 C12 1_555 1_555 1.432(3) yes
O4 H28 1_555 1_555 0.997(2) yes
O5 C15 1_555 1_555 1.435(4) yes
O5 H29 1_555 1_555 0.990(2) yes
N6 C11 1_555 1_555 1.468(3) yes
N6 C16 1_555 1_555 1.365(2) yes
N6 C17 1_555 1_555 1.364(2) yes
N7 C17 1_555 1_555 1.336(3) yes
N7 C18 1_555 1_555 1.375(2) yes
N8 C16 1_555 1_555 1.345(2) yes
N8 C20 1_555 1_555 1.333(2) yes
N9 C19 1_555 1_555 1.357(2) yes
N9 C20 1_555 1_555 1.328(2) yes
N10 C19 1_555 1_555 1.338(3) yes
N10 H30 1_555 1_555 1.031(2) yes
N10 H31 1_555 1_555 1.011(2) yes
C11 O3 1_555 1_555 1.408(3) yes
C11 N6 1_555 1_555 1.468(3) yes
C11 C13 1_555 1_555 1.522(2) yes
C11 H21 1_555 1_555 1.064(3) yes
C12 O4 1_555 1_555 1.432(3) yes
C12 C13 1_555 1_555 1.518(2) yes
C12 C14 1_555 1_555 1.529(3) yes
C12 H22 1_555 1_555 1.052(3) yes
C13 F2 1_555 1_555 1.392(2) yes
C13 C11 1_555 1_555 1.522(2) yes
C13 C12 1_555 1_555 1.518(2) yes
C13 H23 1_555 1_555 1.103(3) yes
C14 O3 1_555 1_555 1.456(3) yes
C14 C12 1_555 1_555 1.529(3) yes
C14 C15 1_555 1_555 1.489(3) yes
C14 H24 1_555 1_555 1.076(3) yes
C15 O5 1_555 1_555 1.435(4) yes
C15 C14 1_555 1_555 1.489(3) yes
C15 H25 1_555 1_555 1.055(4) yes
C15 H26 1_555 1_555 1.101(4) yes
C16 N6 1_555 1_555 1.365(2) yes
C16 N8 1_555 1_555 1.345(2) yes
C16 C18 1_555 1_555 1.375(2) yes
C17 N6 1_555 1_555 1.364(2) yes
C17 N7 1_555 1_555 1.336(3) yes
C17 H27 1_555 1_555 1.079(2) yes
C18 N7 1_555 1_555 1.375(2) yes
C18 C16 1_555 1_555 1.375(2) yes
C18 C19 1_555 1_555 1.421(3) yes
C19 N9 1_555 1_555 1.357(2) yes
C19 N10 1_555 1_555 1.338(3) yes
C19 C18 1_555 1_555 1.421(3) yes
C20 Cl1 1_555 1_555 1.740(2) yes
C20 N8 1_555 1_555 1.333(2) yes
C20 N9 1_555 1_555 1.328(2) yes
H21 C11 1_555 1_555 1.064(3) yes
H22 C12 1_555 1_555 1.052(3) yes
H23 C13 1_555 1_555 1.103(3) yes
H24 C14 1_555 1_555 1.076(3) yes
H25 C15 1_555 1_555 1.055(4) yes
H26 C15 1_555 1_555 1.101(4) yes
H27 C17 1_555 1_555 1.079(2) yes
H28 O4 1_555 1_555 0.997(2) yes
H29 O5 1_555 1_555 0.990(2) yes
H30 N10 1_555 1_555 1.031(2) yes
H31 N10 1_555 1_555 1.011(2) yes
